data_7237308
loop_
_publ_author_name
'Hierlinger, Claus'
'Trzop, Elzbieta'
'Toupet, Lo\"ic'
'\'Avila, Jorge'
'La-Placa, Maria-Grazia'
'Bolink, Henk J.'
'Guerchais, V\'eronique'
'Zysman-Colman, Eli'

_publ_section_title
;
 Impact of the use of sterically congested Ir(iii) complexes on the
 performance of light-emitting electrochemical cells
;
_journal_issue 24
_journal_name_full 'Journal of Materials Chemistry C'
_journal_page_first 6385
_journal_paper_doi 10.1039/C8TC01130C
_journal_volume 6
_journal_year 2018
_chemical_formula_moiety '3(C H2 Cl2), F6 P, C48 H56 Ir N4'
_chemical_formula_sum 'C51 H62 Cl6 F6 Ir N4 P'
_chemical_formula_weight 1280.91
_space_group_crystal_system triclinic
_space_group_IT_number 2
_space_group_name_Hall '-P 1'
_space_group_name_H-M_alt 'P -1'
_atom_sites_solution_hydrogens geom
_atom_sites_solution_primary direct
_atom_sites_solution_secondary difmap
_audit_block_doi 10.5517/cc13qywn
_audit_creation_method SHELXL-2014/6
_audit_update_record
;
2018-01-05 deposited with the CCDC.
2018-04-04 downloaded from the CCDC.
;
_cell_angle_alpha 63.787(4)
_cell_angle_beta 70.237(3)
_cell_angle_gamma 87.517(2)
_cell_formula_units_Z 2
_cell_length_a 14.5179(4)
_cell_length_b 14.7719(6)
_cell_length_c 15.0424(6)
_cell_measurement_reflns_used 9441
_cell_measurement_temperature 140(2)
_cell_measurement_theta_max 29.7200
_cell_measurement_theta_min 3.3080
_cell_volume 2702.2(2)
_computing_cell_refinement
;
CrysAlisPro, Agilent Technologies,
Version 1.171.37.34 (release 22-05-2014 CrysAlis171 .NET)
(compiled May 22 2014,16:03:01)
;
_computing_data_collection
;
CrysAlisPro, Agilent Technologies,
Version 1.171.37.34 (release 22-05-2014 CrysAlis171 .NET)
(compiled May 22 2014,16:03:01)
;
_computing_data_reduction
;
CrysAlisPro, Agilent Technologies,
Version 1.171.37.34 (release 22-05-2014 CrysAlis171 .NET)
(compiled May 22 2014,16:03:01)
;
_computing_molecular_graphics 'MERCURY 3.3(CCDC, 2014)'
_computing_publication_material 'WINGX (L.J. Farrugia, 2012)'
_computing_structure_refinement 'SHELXL-2014/6 (Sheldrick, 2014)'
_computing_structure_solution 'SIR-97_(Altomare & al., 1999)'
_diffrn_ambient_temperature 140.15
_diffrn_measured_fraction_theta_full 0.998
_diffrn_measured_fraction_theta_max 0.998
_diffrn_measurement_device_type 'CCD Saphire 3 Xcalibur'
_diffrn_measurement_method 'omega scan'
_diffrn_radiation_type MoK\a
_diffrn_radiation_wavelength 0.71073
_diffrn_reflns_av_R_equivalents 0.0285
_diffrn_reflns_av_unetI/netI 0.0498
_diffrn_reflns_Laue_measured_fraction_full 0.998
_diffrn_reflns_Laue_measured_fraction_max 0.998
_diffrn_reflns_limit_h_max 18
_diffrn_reflns_limit_h_min -18
_diffrn_reflns_limit_k_max 18
_diffrn_reflns_limit_k_min -17
_diffrn_reflns_limit_l_max 19
_diffrn_reflns_limit_l_min -19
_diffrn_reflns_number 20652
_diffrn_reflns_point_group_measured_fraction_full 0.998
_diffrn_reflns_point_group_measured_fraction_max 0.998
_diffrn_reflns_theta_full 25.242
_diffrn_reflns_theta_max 26.997
_diffrn_reflns_theta_min 3.039
_exptl_absorpt_coefficient_mu 2.856
_exptl_absorpt_correction_T_max 0.70699
_exptl_absorpt_correction_T_min 0.58752
_exptl_absorpt_correction_type analytical
_exptl_absorpt_process_details 'Alcock(1970) crystallographic computing,p271'
_exptl_crystal_colour yellow
_exptl_crystal_density_diffrn 1.574
_exptl_crystal_description prism
_exptl_crystal_F_000 1288
_exptl_crystal_size_max 0.232
_exptl_crystal_size_mid 0.184
_exptl_crystal_size_min 0.143
_refine_diff_density_max 1.348
_refine_diff_density_min -1.401
_refine_diff_density_rms 0.137
_refine_ls_extinction_method none
_refine_ls_goodness_of_fit_ref 1.059
_refine_ls_hydrogen_treatment constr
_refine_ls_matrix_type full
_refine_ls_number_parameters 650
_refine_ls_number_reflns 11770
_refine_ls_number_restraints 24
_refine_ls_restrained_S_all 1.061
_refine_ls_R_factor_all 0.0591
_refine_ls_R_factor_gt 0.0440
_refine_ls_shift/su_max 0.000
_refine_ls_shift/su_mean 0.000
_refine_ls_structure_factor_coef Fsqd
_refine_ls_weighting_details 'w=1/[\s^2^(Fo^2^)+(0.0470P)^2^+11.6915P] where P=(Fo^2^+2Fc^2^)/3'
_refine_ls_weighting_scheme calc
_refine_ls_wR_factor_gt 0.1101
_refine_ls_wR_factor_ref 0.1205
_reflns_Friedel_coverage 0.000
_reflns_number_gt 9128
_reflns_number_total 11770
_reflns_threshold_expression 'I > 2\s(I)'
_cod_data_source_file c8tc01130c2.cif
_cod_data_source_block chi20_mo_140k
_cod_database_code 7237308
_shelx_space_group_comment
;
The symmetry employed for this shelxl refinement is uniquely defined
by the following loop, which should always be used as a source of
symmetry information in preference to the above space-group names.
They are only intended as comments.
;

loop_
_space_group_symop_operation_xyz
'x, y, z'
'-x, -y, -z'

loop_
_atom_site_label
_atom_site_type_symbol
_atom_site_fract_x
_atom_site_fract_y
_atom_site_fract_z
_atom_site_U_iso_or_equiv
_atom_site_adp_type
_atom_site_occupancy
_atom_site_site_symmetry_order
_atom_site_calc_flag
_atom_site_refinement_flags_posn
_atom_site_refinement_flags_adp
_atom_site_refinement_flags_occupancy
_atom_site_disorder_assembly
_atom_site_disorder_group
C51 C 0.0946(11) 0.2689(10) 0.7668(13) 0.126(5) Uani 1 1 d . . . . .
H51A H 0.114044 0.318174 0.690807 0.151 Uiso 1 1 calc R . . . .
H51B H 0.021683 0.255347 0.796875 0.151 Uiso 1 1 calc R . . . .
Cl1 Cl 0.1428(2) 0.1553(2) 0.7774(2) 0.0783(7) Uani 1 1 d . . . . .
Cl2 Cl 0.1340(3) 0.3222(3) 0.8305(3) 0.1281(14) Uani 1 1 d . . . . .
C52 C 0.5060(6) 0.1997(6) 0.0438(7) 0.063(2) Uani 1 1 d . . . . .
H52A H 0.532027 0.245463 -0.033382 0.076 Uiso 1 1 calc R . . . .
H52B H 0.551252 0.212554 0.074819 0.076 Uiso 1 1 calc R . . . .
Cl3 Cl 0.38903(15) 0.22868(17) 0.09977(18) 0.0668(6) Uani 1 1 d . . . . .
Cl4 Cl 0.50470(18) 0.07352(18) 0.0646(2) 0.0810(7) Uani 1 1 d . . . . .
C53 C 0.1718(9) -0.3935(13) 0.5251(10) 0.129(6) Uani 1 1 d . . . . .
H53A H 0.222779 -0.413871 0.476538 0.155 Uiso 1 1 calc R . . . .
H53B H 0.156112 -0.326163 0.481125 0.155 Uiso 1 1 calc R . . . .
Cl5 Cl 0.22104(17) -0.3804(2) 0.6067(2) 0.0796(7) Uani 1 1 d . . . . .
Cl6 Cl 0.0669(2) -0.4800(2) 0.5858(3) 0.0937(8) Uani 1 1 d . . . . .
P1 P 0.2465(3) -0.3576(2) 0.2226(2) 0.1010(12) Uani 1 1 d . . . . .
F1 F 0.2709(6) -0.4331(8) 0.3172(7) 0.153(3) Uani 1 1 d . . . . .
F2 F 0.2218(15) -0.2936(10) 0.1236(9) 0.282(9) Uani 1 1 d . . . . .
F3 F 0.1672(9) -0.3090(9) 0.2922(8) 0.200(5) Uani 1 1 d . . . . .
F4 F 0.3150(6) -0.2691(6) 0.1943(9) 0.158(4) Uani 1 1 d . . . . .
F5 F 0.1544(7) -0.4239(12) 0.2662(10) 0.237(6) Uani 1 1 d . . . . .
F6 F 0.2991(7) -0.4030(10) 0.1529(9) 0.189(5) Uani 1 1 d . . . . .
Ir1 Ir 0.24852(2) 0.00063(2) 0.50256(2) 0.02030(7) Uani 1 1 d . . . . .
N1 N 0.2243(3) 0.0150(3) 0.3654(3) 0.0222(9) Uani 1 1 d . . . . .
N2 N 0.3365(3) -0.1040(3) 0.4600(3) 0.0230(9) Uani 1 1 d . . . . .
N3 N 0.3541(3) 0.1246(3) 0.4062(3) 0.0241(9) Uani 1 1 d . . . . .
N4 N 0.1401(3) -0.1195(3) 0.6075(3) 0.0213(9) Uani 1 1 d . . . . .
C1 C 0.1650(4) 0.0778(4) 0.3219(4) 0.0261(11) Uani 1 1 d . . . . .
H1 H 0.135408 0.122160 0.350700 0.031 Uiso 1 1 calc R . . . .
C2 C 0.1453(4) 0.0805(5) 0.2381(4) 0.0311(12) Uani 1 1 d . . . . .
H2 H 0.103230 0.126760 0.209901 0.037 Uiso 1 1 calc R . . . .
C3 C 0.1863(4) 0.0163(5) 0.1936(4) 0.0329(13) Uani 1 1 d . . . . .
C4 C 0.2493(4) -0.0480(5) 0.2378(4) 0.0317(12) Uani 1 1 d . . . . .
H4 H 0.279955 -0.092432 0.209638 0.038 Uiso 1 1 calc R . . . .
C5 C 0.2675(4) -0.0473(4) 0.3229(4) 0.0241(11) Uani 1 1 d . . . . .
C6 C 0.3336(4) -0.1118(4) 0.3740(4) 0.0236(11) Uani 1 1 d . . . . .
C7 C 0.3930(4) -0.1732(4) 0.3370(5) 0.0309(12) Uani 1 1 d . . . . .
H7 H 0.389760 -0.177916 0.277117 0.037 Uiso 1 1 calc R . . . .
C8 C 0.4569(4) -0.2279(4) 0.3858(5) 0.0337(13) Uani 1 1 d . . . . .
C9 C 0.4562(4) -0.2200(4) 0.4750(5) 0.0343(13) Uani 1 1 d . . . . .
H9 H 0.497616 -0.257170 0.512213 0.041 Uiso 1 1 calc R . . . .
C10 C 0.3960(4) -0.1588(4) 0.5093(4) 0.0286(12) Uani 1 1 d . . . . .
H10 H 0.396532 -0.155156 0.570611 0.034 Uiso 1 1 calc R . . . .
C11 C 0.1659(5) 0.0192(6) 0.0991(5) 0.0485(17) Uani 1 1 d . . . . .
C12 C 0.0694(6) 0.0618(9) 0.0923(7) 0.079(3) Uani 1 1 d . . . . .
H12A H 0.014659 0.019745 0.157778 0.119 Uiso 1 1 calc R . . . .
H12B H 0.073479 0.131743 0.082796 0.119 Uiso 1 1 calc R . . . .
H12C H 0.058042 0.061299 0.031852 0.119 Uiso 1 1 calc R . . . .
C13 C 0.2510(6) 0.0801(9) 0.0020(6) 0.086(3) Uani 1 1 d . U . . .
H13A H 0.311456 0.050763 0.009026 0.128 Uiso 1 1 calc R . . . .
H13B H 0.241182 0.079781 -0.059246 0.128 Uiso 1 1 calc R . . . .
H13C H 0.256619 0.150224 -0.008302 0.128 Uiso 1 1 calc R . . . .
C14 C 0.1536(8) -0.0882(8) 0.1110(7) 0.086(3) Uani 1 1 d . . . . .
H14A H 0.097214 -0.128854 0.175346 0.129 Uiso 1 1 calc R . . . .
H14B H 0.142037 -0.084877 0.049144 0.129 Uiso 1 1 calc R . . . .
H14C H 0.213558 -0.119769 0.116118 0.129 Uiso 1 1 calc R . . . .
C15 C 0.5218(5) -0.2972(5) 0.3481(6) 0.0467(17) Uani 1 1 d . . . . .
C16 C 0.5560(7) -0.2535(6) 0.2286(6) 0.084(3) Uani 1 1 d . U . . .
H16A H 0.498560 -0.241770 0.206510 0.126 Uiso 1 1 calc R . . . .
H16B H 0.598424 -0.188977 0.195600 0.126 Uiso 1 1 calc R . . . .
H16C H 0.593178 -0.301538 0.206390 0.126 Uiso 1 1 calc R . . . .
C17 C 0.4599(6) -0.3999(5) 0.3983(6) 0.0547(19) Uani 1 1 d . . . . .
H17A H 0.437486 -0.428701 0.475746 0.082 Uiso 1 1 calc R . . . .
H17B H 0.402632 -0.390750 0.376147 0.082 Uiso 1 1 calc R . . . .
H17C H 0.499923 -0.446095 0.375455 0.082 Uiso 1 1 calc R . . . .
C18 C 0.6103(6) -0.3158(8) 0.3836(11) 0.095(4) Uani 1 1 d . . . . .
H18A H 0.587458 -0.344047 0.460950 0.143 Uiso 1 1 calc R . . . .
H18B H 0.647586 -0.363992 0.361741 0.143 Uiso 1 1 calc R . . . .
H18C H 0.652832 -0.251430 0.350950 0.143 Uiso 1 1 calc R . . . .
C19 C 0.1706(4) 0.1103(4) 0.5221(4) 0.0231(10) Uani 1 1 d . . . . .
C20 C 0.0716(4) 0.1011(5) 0.5867(4) 0.0282(12) Uani 1 1 d . . . . .
H20 H 0.034427 0.035508 0.629043 0.034 Uiso 1 1 calc R . . . .
C21 C 0.0267(4) 0.1848(5) 0.5905(5) 0.0318(13) Uani 1 1 d . . . . .
H21 H -0.040320 0.175750 0.634676 0.038 Uiso 1 1 calc R . . . .
C22 C 0.0793(4) 0.2823(5) 0.5297(5) 0.0340(13) Uani 1 1 d . . . . .
H22 H 0.048685 0.339351 0.533211 0.041 Uiso 1 1 calc R . . . .
C23 C 0.1759(4) 0.2947(4) 0.4648(5) 0.0319(12) Uani 1 1 d . . . . .
H23 H 0.212034 0.360763 0.422300 0.038 Uiso 1 1 calc R . . . .
C24 C 0.2210(4) 0.2103(4) 0.4612(4) 0.0270(11) Uani 1 1 d . . . . .
C25 C 0.3245(4) 0.2169(4) 0.3950(4) 0.0252(11) Uani 1 1 d . . . . .
C26 C 0.3894(4) 0.3053(4) 0.3263(4) 0.0304(12) Uani 1 1 d . . . . .
H26 H 0.367004 0.368827 0.318641 0.036 Uiso 1 1 calc R . . . .
C27 C 0.4866(4) 0.3037(5) 0.2682(4) 0.0319(13) Uani 1 1 d . . . . .
C28 C 0.5154(4) 0.2070(5) 0.2847(4) 0.0301(12) Uani 1 1 d . . . . .
H28 H 0.581431 0.200870 0.249114 0.036 Uiso 1 1 calc R . . . .
C29 C 0.4482(4) 0.1216(4) 0.3519(4) 0.0272(11) Uani 1 1 d . . . . .
H29 H 0.468999 0.057323 0.360498 0.033 Uiso 1 1 calc R . . . .
C30 C 0.5592(5) 0.4001(5) 0.1910(5) 0.0378(14) Uani 1 1 d . . . . .
C31A C 0.6377(9) 0.4065(10) 0.2349(9) 0.060(4) Uani 0.684(12) 1 d . . P A 1
H31A H 0.605921 0.404444 0.304626 0.089 Uiso 0.684(12) 1 calc R . P A 1
H31B H 0.675776 0.348924 0.241720 0.089 Uiso 0.684(12) 1 calc R . P A 1
H31C H 0.681888 0.470306 0.186489 0.089 Uiso 0.684(12) 1 calc R . P A 1
C32A C 0.5078(9) 0.5002(8) 0.1726(9) 0.057(3) Uani 0.684(12) 1 d . . P A 1
H32A H 0.476478 0.502119 0.240488 0.086 Uiso 0.684(12) 1 calc R . P A 1
H32B H 0.557458 0.559851 0.123742 0.086 Uiso 0.684(12) 1 calc R . P A 1
H32C H 0.457709 0.500703 0.142196 0.086 Uiso 0.684(12) 1 calc R . P A 1
C33A C 0.6049(9) 0.4030(8) 0.0844(8) 0.051(3) Uani 0.684(12) 1 d . . P A 1
H33A H 0.552958 0.398731 0.057960 0.076 Uiso 0.684(12) 1 calc R . P A 1
H33B H 0.648920 0.466764 0.035093 0.076 Uiso 0.684(12) 1 calc R . P A 1
H33C H 0.642808 0.345381 0.090324 0.076 Uiso 0.684(12) 1 calc R . P A 1
C31B C 0.5620(19) 0.4578(15) 0.2457(17) 0.048(7) Uani 0.316(12) 1 d . . P A 2
H31D H 0.581207 0.416217 0.306914 0.072 Uiso 0.316(12) 1 calc R . P A 2
H31E H 0.610199 0.518749 0.197639 0.072 Uiso 0.316(12) 1 calc R . P A 2
H31F H 0.496624 0.477867 0.270120 0.072 Uiso 0.316(12) 1 calc R . P A 2
C32B C 0.531(2) 0.4520(16) 0.0957(19) 0.055(7) Uani 0.316(12) 1 d . . P A 2
H32D H 0.531742 0.405667 0.064910 0.082 Uiso 0.316(12) 1 calc R . P A 2
H32E H 0.464987 0.471869 0.115874 0.082 Uiso 0.316(12) 1 calc R . P A 2
H32F H 0.578562 0.512751 0.043393 0.082 Uiso 0.316(12) 1 calc R . P A 2
C33B C 0.6687(15) 0.3679(16) 0.151(2) 0.055(7) Uani 0.316(12) 1 d . U P A 2
H33D H 0.667720 0.328280 0.113046 0.082 Uiso 0.316(12) 1 calc R . P A 2
H33E H 0.716374 0.429273 0.102719 0.082 Uiso 0.316(12) 1 calc R . P A 2
H33F H 0.687934 0.326684 0.211893 0.082 Uiso 0.316(12) 1 calc R . P A 2
C34 C 0.0774(4) -0.1596(4) 0.5818(4) 0.0240(11) Uani 1 1 d . . . . .
H34 H 0.082337 -0.129934 0.509802 0.029 Uiso 1 1 calc R . . . .
C35 C 0.0069(4) -0.2412(4) 0.6545(4) 0.0263(11) Uani 1 1 d . . . . .
H35 H -0.035491 -0.266461 0.632098 0.032 Uiso 1 1 calc R . . . .
C36 C -0.0028(4) -0.2873(4) 0.7613(4) 0.0277(12) Uani 1 1 d . . . . .
C37 C 0.0640(4) -0.2465(4) 0.7865(4) 0.0274(11) Uani 1 1 d . . . . .
H37 H 0.061109 -0.276299 0.857937 0.033 Uiso 1 1 calc R . . . .
C38 C 0.1345(4) -0.1637(4) 0.7106(4) 0.0238(11) Uani 1 1 d . . . . .
C39 C 0.2066(4) -0.1142(4) 0.7292(4) 0.0258(11) Uani 1 1 d . . . . .
C40 C 0.2118(4) -0.1452(5) 0.8297(4) 0.0336(13) Uani 1 1 d . . . . .
H40 H 0.167882 -0.201229 0.889705 0.040 Uiso 1 1 calc R . . . .
C41 C 0.2814(4) -0.0938(5) 0.8414(5) 0.0376(14) Uani 1 1 d . . . . .
H41 H 0.286465 -0.115441 0.909019 0.045 Uiso 1 1 calc R . . . .
C42 C 0.3439(4) -0.0100(5) 0.7527(5) 0.0352(14) Uani 1 1 d . . . . .
H42 H 0.391006 0.026093 0.760238 0.042 Uiso 1 1 calc R . . . .
C43 C 0.3376(4) 0.0209(5) 0.6533(4) 0.0300(12) Uani 1 1 d . . . . .
H43 H 0.380733 0.078016 0.594049 0.036 Uiso 1 1 calc R . . . .
C44 C 0.2692(4) -0.0298(4) 0.6381(4) 0.0238(11) Uani 1 1 d . . . . .
C45 C -0.0801(5) -0.3783(5) 0.8453(5) 0.0379(14) Uani 1 1 d . . . . .
C46 C -0.1685(6) -0.3793(8) 0.8118(8) 0.097(4) Uani 1 1 d . U . . .
H46A H -0.198381 -0.316366 0.801868 0.146 Uiso 1 1 calc R . . . .
H46B H -0.146363 -0.384330 0.745162 0.146 Uiso 1 1 calc R . . . .
H46C H -0.217354 -0.437791 0.867051 0.146 Uiso 1 1 calc R . . . .
C47 C -0.0326(8) -0.4734(6) 0.8612(9) 0.096(4) Uani 1 1 d . . . . .
H47A H -0.006321 -0.477077 0.793829 0.145 Uiso 1 1 calc R . . . .
H47B H 0.021328 -0.472854 0.886403 0.145 Uiso 1 1 calc R . . . .
H47C H -0.081628 -0.532684 0.913809 0.145 Uiso 1 1 calc R . . . .
C48 C -0.1204(7) -0.3731(8) 0.9494(6) 0.085(3) Uani 1 1 d . . . . .
H48A H -0.151633 -0.310826 0.939246 0.128 Uiso 1 1 calc R . . . .
H48B H -0.169414 -0.432414 1.001917 0.128 Uiso 1 1 calc R . . . .
H48C H -0.066458 -0.372584 0.974511 0.128 Uiso 1 1 calc R . . . .

loop_
_atom_site_aniso_label
_atom_site_aniso_U_11
_atom_site_aniso_U_22
_atom_site_aniso_U_33
_atom_site_aniso_U_23
_atom_site_aniso_U_13
_atom_site_aniso_U_12
C51 0.170(13) 0.125(10) 0.187(14) -0.108(11) -0.141(12) 0.066(10)
Cl1 0.0966(17) 0.0810(16) 0.0758(15) -0.0399(13) -0.0455(14) 0.0054(13)
Cl2 0.208(4) 0.117(3) 0.128(3) -0.085(2) -0.105(3) 0.067(3)
C52 0.066(5) 0.063(5) 0.054(5) -0.030(4) -0.008(4) -0.016(4)
Cl3 0.0561(11) 0.0729(14) 0.0679(13) -0.0302(12) -0.0186(10) -0.0076(10)
Cl4 0.0748(15) 0.0648(14) 0.117(2) -0.0415(14) -0.0481(15) 0.0017(11)
C53 0.081(8) 0.214(16) 0.092(9) -0.081(10) -0.008(7) -0.040(9)
Cl5 0.0576(12) 0.0938(18) 0.0812(16) -0.0410(14) -0.0136(11) -0.0077(12)
Cl6 0.107(2) 0.0738(16) 0.116(2) -0.0390(16) -0.0633(18) 0.0098(15)
P1 0.150(3) 0.0794(19) 0.0568(15) -0.0320(15) -0.0077(18) -0.049(2)
F1 0.131(7) 0.195(9) 0.143(8) -0.085(7) -0.049(6) 0.026(6)
F2 0.56(3) 0.210(12) 0.129(9) -0.076(9) -0.183(13) 0.053(16)
F3 0.225(11) 0.179(10) 0.124(7) -0.053(7) -0.007(7) 0.074(9)
F4 0.126(6) 0.123(6) 0.253(11) -0.118(7) -0.048(7) -0.022(5)
F5 0.108(7) 0.343(18) 0.226(13) -0.139(13) 0.002(8) -0.036(9)
F6 0.160(8) 0.285(14) 0.175(9) -0.172(10) -0.031(7) 0.052(9)
Ir1 0.01785(10) 0.02288(11) 0.01800(10) -0.00808(8) -0.00506(7) -0.00120(7)
N1 0.020(2) 0.025(2) 0.0145(19) -0.0054(18) -0.0024(16) -0.0044(17)
N2 0.019(2) 0.023(2) 0.022(2) -0.0080(19) -0.0051(17) 0.0001(17)
N3 0.024(2) 0.023(2) 0.022(2) -0.0064(19) -0.0085(18) -0.0027(17)
N4 0.0180(19) 0.024(2) 0.018(2) -0.0061(18) -0.0063(16) -0.0002(16)
C1 0.020(2) 0.028(3) 0.023(3) -0.007(2) -0.005(2) -0.001(2)
C2 0.028(3) 0.038(3) 0.022(3) -0.007(2) -0.012(2) 0.005(2)
C3 0.031(3) 0.046(4) 0.022(3) -0.017(3) -0.009(2) 0.001(3)
C4 0.030(3) 0.039(3) 0.028(3) -0.020(3) -0.007(2) 0.001(2)
C5 0.022(2) 0.026(3) 0.020(2) -0.010(2) -0.001(2) -0.004(2)
C6 0.022(2) 0.022(3) 0.022(2) -0.009(2) -0.004(2) -0.002(2)
C7 0.032(3) 0.028(3) 0.029(3) -0.012(2) -0.006(2) -0.003(2)
C8 0.026(3) 0.022(3) 0.042(3) -0.011(3) -0.003(2) -0.001(2)
C9 0.027(3) 0.028(3) 0.037(3) -0.007(3) -0.010(2) 0.003(2)
C10 0.023(3) 0.027(3) 0.028(3) -0.007(2) -0.009(2) 0.000(2)
C11 0.049(4) 0.076(5) 0.034(3) -0.033(4) -0.018(3) 0.010(4)
C12 0.048(4) 0.160(10) 0.053(5) -0.060(6) -0.028(4) 0.005(5)
C13 0.056(5) 0.157(9) 0.029(4) -0.030(5) -0.010(3) -0.027(5)
C14 0.114(8) 0.107(8) 0.055(5) -0.048(6) -0.033(5) -0.008(6)
C15 0.040(4) 0.036(4) 0.055(4) -0.023(3) -0.006(3) 0.010(3)
C16 0.096(6) 0.049(5) 0.049(5) -0.014(4) 0.029(4) 0.024(4)
C17 0.073(5) 0.034(4) 0.049(4) -0.020(3) -0.012(4) 0.015(3)
C18 0.047(5) 0.108(8) 0.179(12) -0.107(9) -0.044(6) 0.045(5)
C19 0.022(2) 0.031(3) 0.019(2) -0.014(2) -0.008(2) 0.001(2)
C20 0.021(2) 0.037(3) 0.026(3) -0.014(3) -0.007(2) -0.001(2)
C21 0.027(3) 0.043(3) 0.034(3) -0.024(3) -0.012(2) 0.007(2)
C22 0.037(3) 0.039(3) 0.037(3) -0.023(3) -0.018(3) 0.012(3)
C23 0.035(3) 0.030(3) 0.036(3) -0.017(3) -0.015(3) 0.002(2)
C24 0.029(3) 0.029(3) 0.026(3) -0.015(2) -0.010(2) 0.001(2)
C25 0.027(3) 0.027(3) 0.020(2) -0.009(2) -0.009(2) -0.001(2)
C26 0.038(3) 0.027(3) 0.025(3) -0.009(2) -0.013(2) -0.002(2)
C27 0.033(3) 0.034(3) 0.021(3) -0.006(2) -0.009(2) -0.012(2)
C28 0.019(2) 0.041(3) 0.025(3) -0.013(3) -0.004(2) -0.005(2)
C29 0.021(2) 0.032(3) 0.025(3) -0.013(2) -0.005(2) -0.001(2)
C30 0.041(3) 0.032(3) 0.028(3) -0.007(3) -0.005(3) -0.016(3)
C31A 0.055(7) 0.060(7) 0.043(6) -0.002(6) -0.016(5) -0.030(6)
C32A 0.067(7) 0.034(6) 0.044(6) -0.005(5) -0.005(5) -0.015(5)
C33A 0.060(7) 0.045(6) 0.028(5) -0.008(5) -0.003(5) -0.019(5)
C31B 0.069(16) 0.018(10) 0.039(12) -0.001(9) -0.011(11) -0.021(10)
C32B 0.066(16) 0.027(11) 0.051(14) -0.006(10) -0.010(12) -0.022(11)
C33B 0.033(10) 0.032(10) 0.070(14) -0.019(10) 0.012(9) -0.016(8)
C34 0.024(2) 0.026(3) 0.024(3) -0.013(2) -0.009(2) 0.002(2)
C35 0.023(2) 0.030(3) 0.026(3) -0.013(2) -0.009(2) 0.000(2)
C36 0.025(3) 0.026(3) 0.024(3) -0.005(2) -0.007(2) -0.002(2)
C37 0.027(3) 0.030(3) 0.018(2) -0.005(2) -0.007(2) 0.001(2)
C38 0.021(2) 0.027(3) 0.021(2) -0.009(2) -0.007(2) 0.002(2)
C39 0.020(2) 0.032(3) 0.024(3) -0.012(2) -0.007(2) 0.000(2)
C40 0.025(3) 0.049(4) 0.022(3) -0.014(3) -0.005(2) -0.001(3)
C41 0.033(3) 0.061(4) 0.025(3) -0.024(3) -0.011(2) 0.003(3)
C42 0.028(3) 0.054(4) 0.039(3) -0.031(3) -0.016(3) 0.003(3)
C43 0.026(3) 0.039(3) 0.029(3) -0.018(3) -0.010(2) -0.001(2)
C44 0.017(2) 0.030(3) 0.024(3) -0.013(2) -0.006(2) 0.005(2)
C45 0.040(3) 0.034(3) 0.023(3) -0.002(3) -0.007(3) -0.011(3)
C46 0.057(5) 0.098(7) 0.076(6) 0.025(5) -0.035(5) -0.051(5)
C47 0.092(7) 0.029(4) 0.097(8) -0.002(5) 0.015(6) -0.011(4)
C48 0.084(6) 0.099(7) 0.039(4) -0.027(5) 0.019(4) -0.058(6)

loop_
_atom_type_symbol
_atom_type_description
_atom_type_scat_dispersion_real
_atom_type_scat_dispersion_imag
_atom_type_scat_source
C C 0.0033 0.0016 'International Tables Vol C Tables 4.2.6.8 and 6.1.1.4'
H H 0.0000 0.0000 'International Tables Vol C Tables 4.2.6.8 and 6.1.1.4'
Cl Cl 0.1484 0.1585 'International Tables Vol C Tables 4.2.6.8 and 6.1.1.4'
F F 0.0171 0.0103 'International Tables Vol C Tables 4.2.6.8 and 6.1.1.4'
Ir Ir -1.4442 7.9887 'International Tables Vol C Tables 4.2.6.8 and 6.1.1.4'
N N 0.0061 0.0033 'International Tables Vol C Tables 4.2.6.8 and 6.1.1.4'
P P 0.1023 0.0942 'International Tables Vol C Tables 4.2.6.8 and 6.1.1.4'

loop_
_geom_angle_atom_site_label_1
_geom_angle_atom_site_label_2
_geom_angle_atom_site_label_3
_geom_angle
H51A C51 H51B 107.8
Cl1 C51 H51A 108.9
Cl1 C51 H51B 108.9
Cl2 C51 H51A 108.9
Cl2 C51 H51B 108.9
Cl2 C51 Cl1 113.2(6)
H52A C52 H52B 107.8
Cl3 C52 H52A 109.0
Cl3 C52 H52B 109.0
Cl4 C52 H52A 109.0
Cl4 C52 H52B 109.0
Cl4 C52 Cl3 112.7(4)
H53A C53 H53B 107.4
Cl5 C53 H53A 108.2
Cl5 C53 H53B 108.2
Cl5 C53 Cl6 116.2(7)
Cl6 C53 H53A 108.2
Cl6 C53 H53B 108.2
F1 P1 F2 172.2(7)
F1 P1 F3 93.3(5)
F2 P1 F3 92.5(8)
F4 P1 F1 97.1(6)
F4 P1 F2 88.8(7)
F4 P1 F3 83.0(6)
F5 P1 F1 87.5(7)
F5 P1 F2 88.8(9)
F5 P1 F3 76.6(7)
F5 P1 F4 159.3(8)
F5 P1 F6 93.8(7)
F6 P1 F1 94.7(7)
F6 P1 F2 78.7(7)
F6 P1 F3 167.2(7)
F6 P1 F4 105.8(6)
N1 Ir1 N2 75.85(17)
N3 Ir1 N1 88.38(16)
N3 Ir1 N2 95.67(17)
N3 Ir1 N4 175.64(17)
N4 Ir1 N1 95.15(16)
N4 Ir1 N2 87.70(16)
C19 Ir1 N1 97.99(18)
C19 Ir1 N2 172.51(18)
C19 Ir1 N3 79.73(19)
C19 Ir1 N4 97.20(19)
C19 Ir1 C44 86.8(2)
C44 Ir1 N1 173.61(19)
C44 Ir1 N2 99.65(19)
C44 Ir1 N3 96.65(19)
C44 Ir1 N4 80.01(19)
C1 N1 Ir1 124.0(4)
C1 N1 C5 118.3(5)
C5 N1 Ir1 117.6(3)
C6 N2 Ir1 116.8(3)
C10 N2 Ir1 124.7(4)
C10 N2 C6 118.5(5)
C25 N3 Ir1 116.6(3)
C29 N3 Ir1 124.9(4)
C29 N3 C25 118.5(5)
C34 N4 Ir1 125.3(3)
C34 N4 C38 118.3(4)
C38 N4 Ir1 116.4(3)
N1 C1 H1 118.6
N1 C1 C2 122.9(5)
C2 C1 H1 118.6
C1 C2 H2 119.6
C1 C2 C3 120.8(5)
C3 C2 H2 119.6
C2 C3 C4 116.3(5)
C2 C3 C11 121.4(6)
C4 C3 C11 122.2(6)
C3 C4 H4 119.7
C5 C4 C3 120.6(5)
C5 C4 H4 119.7
N1 C5 C4 121.1(5)
N1 C5 C6 114.5(4)
C4 C5 C6 124.4(5)
N2 C6 C5 115.1(4)
N2 C6 C7 120.5(5)
C7 C6 C5 124.3(5)
C6 C7 H7 119.4
C8 C7 C6 121.3(5)
C8 C7 H7 119.4
C7 C8 C9 116.6(5)
C7 C8 C15 122.5(6)
C9 C8 C15 120.8(6)
C8 C9 H9 119.9
C10 C9 C8 120.2(6)
C10 C9 H9 119.9
N2 C10 C9 122.8(5)
N2 C10 H10 118.6
C9 C10 H10 118.6
C12 C11 C3 111.7(6)
C12 C11 C14 105.7(7)
C13 C11 C3 108.1(6)
C13 C11 C12 111.6(7)
C13 C11 C14 109.2(7)
C14 C11 C3 110.5(6)
C11 C12 H12A 109.5
C11 C12 H12B 109.5
C11 C12 H12C 109.5
H12A C12 H12B 109.5
H12A C12 H12C 109.5
H12B C12 H12C 109.5
C11 C13 H13A 109.5
C11 C13 H13B 109.5
C11 C13 H13C 109.5
H13A C13 H13B 109.5
H13A C13 H13C 109.5
H13B C13 H13C 109.5
C11 C14 H14A 109.5
C11 C14 H14B 109.5
C11 C14 H14C 109.5
H14A C14 H14B 109.5
H14A C14 H14C 109.5
H14B C14 H14C 109.5
C16 C15 C8 110.7(6)
C16 C15 C17 108.9(7)
C16 C15 C18 110.1(8)
C17 C15 C8 107.7(5)
C18 C15 C8 112.1(6)
C18 C15 C17 107.3(7)
C15 C16 H16A 109.5
C15 C16 H16B 109.5
C15 C16 H16C 109.5
H16A C16 H16B 109.5
H16A C16 H16C 109.5
H16B C16 H16C 109.5
C15 C17 H17A 109.5
C15 C17 H17B 109.5
C15 C17 H17C 109.5
H17A C17 H17B 109.5
H17A C17 H17C 109.5
H17B C17 H17C 109.5
C15 C18 H18A 109.5
C15 C18 H18B 109.5
C15 C18 H18C 109.5
H18A C18 H18B 109.5
H18A C18 H18C 109.5
H18B C18 H18C 109.5
C20 C19 Ir1 128.5(4)
C20 C19 C24 115.8(5)
C24 C19 Ir1 115.7(4)
C19 C20 H20 119.0
C21 C20 C19 122.0(5)
C21 C20 H20 119.0
C20 C21 H21 119.7
C20 C21 C22 120.5(5)
C22 C21 H21 119.7
C21 C22 H22 120.4
C23 C22 C21 119.3(5)
C23 C22 H22 120.4
C22 C23 H23 120.0
C22 C23 C24 120.1(5)
C24 C23 H23 120.0
C19 C24 C25 114.2(5)
C23 C24 C19 122.4(5)
C23 C24 C25 123.4(5)
N3 C25 C24 113.5(5)
N3 C25 C26 120.5(5)
C26 C25 C24 126.0(5)
C25 C26 H26 119.1
C25 C26 C27 121.8(5)
C27 C26 H26 119.1
C26 C27 C28 116.1(5)
C26 C27 C30 122.8(6)
C28 C27 C30 121.1(5)
C27 C28 H28 119.9
C29 C28 C27 120.1(5)
C29 C28 H28 119.9
N3 C29 C28 123.0(5)
N3 C29 H29 118.5
C28 C29 H29 118.5
C27 C30 C32A 112.5(6)
C27 C30 C33B 108.8(9)
C31A C30 C27 110.1(6)
C31A C30 C32A 106.3(8)
C33A C30 C27 110.6(6)
C33A C30 C31A 111.1(8)
C33A C30 C32A 106.1(8)
C31B C30 C27 108.7(9)
C31B C30 C32B 116.5(14)
C31B C30 C33B 108.7(15)
C32B C30 C27 107.8(9)
C32B C30 C33B 106.1(15)
C30 C31A H31A 109.5
C30 C31A H31B 109.5
C30 C31A H31C 109.5
H31A C31A H31B 109.5
H31A C31A H31C 109.5
H31B C31A H31C 109.5
C30 C32A H32A 109.5
C30 C32A H32B 109.5
C30 C32A H32C 109.5
H32A C32A H32B 109.5
H32A C32A H32C 109.5
H32B C32A H32C 109.5
C30 C33A H33A 109.5
C30 C33A H33B 109.5
C30 C33A H33C 109.5
H33A C33A H33B 109.5
H33A C33A H33C 109.5
H33B C33A H33C 109.5
C30 C31B H31D 109.5
C30 C31B H31E 109.5
C30 C31B H31F 109.5
H31D C31B H31E 109.5
H31D C31B H31F 109.5
H31E C31B H31F 109.5
C30 C32B H32D 109.5
C30 C32B H32E 109.5
C30 C32B H32F 109.5
H32D C32B H32E 109.5
H32D C32B H32F 109.5
H32E C32B H32F 109.5
C30 C33B H33D 109.5
C30 C33B H33E 109.5
C30 C33B H33F 109.5
H33D C33B H33E 109.5
H33D C33B H33F 109.5
H33E C33B H33F 109.5
N4 C34 H34 118.3
N4 C34 C35 123.3(5)
C35 C34 H34 118.3
C34 C35 H35 119.9
C34 C35 C36 120.2(5)
C36 C35 H35 119.9
C35 C36 C45 122.3(5)
C37 C36 C35 115.9(5)
C37 C36 C45 121.8(5)
C36 C37 H37 118.9
C38 C37 C36 122.2(5)
C38 C37 H37 118.9
N4 C38 C37 120.0(5)
N4 C38 C39 113.6(4)
C37 C38 C39 126.4(5)
C40 C39 C38 123.1(5)
C40 C39 C44 121.9(5)
C44 C39 C38 115.0(5)
C39 C40 H40 120.1
C41 C40 C39 119.8(5)
C41 C40 H40 120.1
C40 C41 H41 120.3
C40 C41 C42 119.3(5)
C42 C41 H41 120.3
C41 C42 H42 119.8
C43 C42 C41 120.4(5)
C43 C42 H42 119.8
C42 C43 H43 119.1
C42 C43 C44 121.9(5)
C44 C43 H43 119.1
C39 C44 Ir1 114.9(4)
C43 C44 Ir1 128.4(4)
C43 C44 C39 116.6(5)
C36 C45 C46 110.9(5)
C47 C45 C36 108.4(6)
C47 C45 C46 110.9(8)
C47 C45 C48 109.2(8)
C48 C45 C36 111.1(6)
C48 C45 C46 106.3(7)
C45 C46 H46A 109.5
C45 C46 H46B 109.5
C45 C46 H46C 109.5
H46A C46 H46B 109.5
H46A C46 H46C 109.5
H46B C46 H46C 109.5
C45 C47 H47A 109.5
C45 C47 H47B 109.5
C45 C47 H47C 109.5
H47A C47 H47B 109.5
H47A C47 H47C 109.5
H47B C47 H47C 109.5
C45 C48 H48A 109.5
C45 C48 H48B 109.5
C45 C48 H48C 109.5
H48A C48 H48B 109.5
H48A C48 H48C 109.5
H48B C48 H48C 109.5

loop_
_geom_bond_atom_site_label_1
_geom_bond_atom_site_label_2
_geom_bond_distance
C51 H51A 0.9900
C51 H51B 0.9900
C51 Cl1 1.751(12)
C51 Cl2 1.716(11)
C52 H52A 0.9900
C52 H52B 0.9900
C52 Cl3 1.751(9)
C52 Cl4 1.748(8)
C53 H53A 0.9900
C53 H53B 0.9900
C53 Cl5 1.695(12)
C53 Cl6 1.728(11)
P1 F1 1.517(10)
P1 F2 1.525(12)
P1 F3 1.648(10)
P1 F4 1.488(7)
P1 F5 1.459(11)
P1 F6 1.473(9)
Ir1 N1 2.127(4)
Ir1 N2 2.141(4)
Ir1 N3 2.049(4)
Ir1 N4 2.051(4)
Ir1 C19 2.007(5)
Ir1 C44 2.011(5)
N1 C1 1.343(7)
N1 C5 1.360(7)
N2 C6 1.362(7)
N2 C10 1.339(7)
N3 C25 1.366(7)
N3 C29 1.345(6)
N4 C34 1.347(6)
N4 C38 1.366(6)
C1 H1 0.9500
C1 C2 1.367(8)
C2 H2 0.9500
C2 C3 1.395(8)
C3 C4 1.399(8)
C3 C11 1.529(8)
C4 H4 0.9500
C4 C5 1.396(7)
C5 C6 1.481(7)
C6 C7 1.390(7)
C7 H7 0.9500
C7 C8 1.387(8)
C8 C9 1.393(9)
C8 C15 1.525(8)
C9 H9 0.9500
C9 C10 1.374(8)
C10 H10 0.9500
C11 C12 1.528(11)
C11 C13 1.478(10)
C11 C14 1.527(12)
C12 H12A 0.9800
C12 H12B 0.9800
C12 H12C 0.9800
C13 H13A 0.9800
C13 H13B 0.9800
C13 H13C 0.9800
C14 H14A 0.9800
C14 H14B 0.9800
C14 H14C 0.9800
C15 C16 1.514(11)
C15 C17 1.525(10)
C15 C18 1.521(11)
C16 H16A 0.9800
C16 H16B 0.9800
C16 H16C 0.9800
C17 H17A 0.9800
C17 H17B 0.9800
C17 H17C 0.9800
C18 H18A 0.9800
C18 H18B 0.9800
C18 H18C 0.9800
C19 C20 1.409(7)
C19 C24 1.414(7)
C20 H20 0.9500
C20 C21 1.387(8)
C21 H21 0.9500
C21 C22 1.398(9)
C22 H22 0.9500
C22 C23 1.376(8)
C23 H23 0.9500
C23 C24 1.397(8)
C24 C25 1.475(7)
C25 C26 1.385(7)
C26 H26 0.9500
C26 C27 1.392(8)
C27 C28 1.409(9)
C27 C30 1.525(8)
C28 H28 0.9500
C28 C29 1.370(7)
C29 H29 0.9500
C30 C31A 1.521(12)
C30 C32A 1.582(13)
C30 C33A 1.495(12)
C30 C31B 1.43(2)
C30 C32B 1.48(3)
C30 C33B 1.63(2)
C31A H31A 0.9800
C31A H31B 0.9800
C31A H31C 0.9800
C32A H32A 0.9800
C32A H32B 0.9800
C32A H32C 0.9800
C33A H33A 0.9800
C33A H33B 0.9800
C33A H33C 0.9800
C31B H31D 0.9800
C31B H31E 0.9800
C31B H31F 0.9800
C32B H32D 0.9800
C32B H32E 0.9800
C32B H32F 0.9800
C33B H33D 0.9800
C33B H33E 0.9800
C33B H33F 0.9800
C34 H34 0.9500
C34 C35 1.372(7)
C35 H35 0.9500
C35 C36 1.398(7)
C36 C37 1.396(8)
C36 C45 1.528(7)
C37 H37 0.9500
C37 C38 1.391(7)
C38 C39 1.467(7)
C39 C40 1.401(7)
C39 C44 1.415(7)
C40 H40 0.9500
C40 C41 1.390(8)
C41 H41 0.9500
C41 C42 1.399(9)
C42 H42 0.9500
C42 C43 1.392(8)
C43 H43 0.9500
C43 C44 1.402(7)
C45 C46 1.532(10)
C45 C47 1.496(11)
C45 C48 1.512(10)
C46 H46A 0.9800
C46 H46B 0.9800
C46 H46C 0.9800
C47 H47A 0.9800
C47 H47B 0.9800
C47 H47C 0.9800
C48 H48A 0.9800
C48 H48B 0.9800
C48 H48C 0.9800

loop_
_geom_torsion_atom_site_label_1
_geom_torsion_atom_site_label_2
_geom_torsion_atom_site_label_3
_geom_torsion_atom_site_label_4
_geom_torsion
Ir1 N1 C1 C2 -175.4(4)
Ir1 N1 C5 C4 175.2(4)
Ir1 N1 C5 C6 -5.0(5)
Ir1 N2 C6 C5 -1.2(5)
Ir1 N2 C6 C7 176.1(4)
Ir1 N2 C10 C9 -175.5(4)
Ir1 N3 C25 C24 3.9(6)
Ir1 N3 C25 C26 -176.0(4)
Ir1 N3 C29 C28 177.0(4)
Ir1 N4 C34 C35 178.9(4)
Ir1 N4 C38 C37 -179.1(4)
Ir1 N4 C38 C39 1.9(6)
Ir1 C19 C20 C21 -178.6(4)
Ir1 C19 C24 C23 178.8(4)
Ir1 C19 C24 C25 -1.7(6)
N1 C1 C2 C3 0.5(8)
N1 C5 C6 N2 4.0(6)
N1 C5 C6 C7 -173.1(5)
N2 C6 C7 C8 -0.3(8)
N3 C25 C26 C27 -1.2(8)
N4 C34 C35 C36 -0.1(8)
N4 C38 C39 C40 178.1(5)
N4 C38 C39 C44 0.0(7)
C1 N1 C5 C4 -1.4(7)
C1 N1 C5 C6 178.5(4)
C1 C2 C3 C4 -1.5(8)
C1 C2 C3 C11 -179.4(6)
C2 C3 C4 C5 1.0(8)
C2 C3 C11 C12 -23.8(10)
C2 C3 C11 C13 99.3(8)
C2 C3 C11 C14 -141.2(7)
C3 C4 C5 N1 0.4(8)
C3 C4 C5 C6 -179.4(5)
C4 C3 C11 C12 158.4(7)
C4 C3 C11 C13 -78.4(9)
C4 C3 C11 C14 41.0(9)
C4 C5 C6 N2 -176.2(5)
C4 C5 C6 C7 6.7(8)
C5 N1 C1 C2 0.9(7)
C5 C6 C7 C8 176.8(5)
C6 N2 C10 C9 2.0(8)
C6 C7 C8 C9 1.7(8)
C6 C7 C8 C15 179.1(5)
C7 C8 C9 C10 -1.4(8)
C7 C8 C15 C16 34.8(9)
C7 C8 C15 C17 -84.1(7)
C7 C8 C15 C18 158.1(7)
C8 C9 C10 N2 -0.5(8)
C9 C8 C15 C16 -147.9(7)
C9 C8 C15 C17 93.2(7)
C9 C8 C15 C18 -24.6(9)
C10 N2 C6 C5 -178.9(4)
C10 N2 C6 C7 -1.6(7)
C11 C3 C4 C5 178.9(6)
C15 C8 C9 C10 -178.8(5)
C19 C20 C21 C22 -0.3(9)
C19 C24 C25 N3 -1.4(7)
C19 C24 C25 C26 178.4(5)
C20 C19 C24 C23 0.2(8)
C20 C19 C24 C25 179.7(5)
C20 C21 C22 C23 0.9(9)
C21 C22 C23 C24 -1.0(9)
C22 C23 C24 C19 0.4(9)
C22 C23 C24 C25 -179.0(5)
C23 C24 C25 N3 178.1(5)
C23 C24 C25 C26 -2.1(9)
C24 C19 C20 C21 -0.2(8)
C24 C25 C26 C27 179.0(5)
C25 N3 C29 C28 -0.9(8)
C25 C26 C27 C28 -1.0(8)
C25 C26 C27 C30 179.2(5)
C26 C27 C28 C29 2.2(8)
C26 C27 C30 C31A 110.0(9)
C26 C27 C30 C32A -8.3(9)
C26 C27 C30 C33A -126.8(8)
C26 C27 C30 C31B 54.0(14)
C26 C27 C30 C32B -73.2(13)
C26 C27 C30 C33B 172.2(12)
C27 C28 C29 N3 -1.3(9)
C28 C27 C30 C31A -69.7(9)
C28 C27 C30 C32A 171.9(7)
C28 C27 C30 C33A 53.4(9)
C28 C27 C30 C31B -125.8(13)
C28 C27 C30 C32B 107.0(13)
C28 C27 C30 C33B -7.6(13)
C29 N3 C25 C24 -178.0(5)
C29 N3 C25 C26 2.1(8)
C30 C27 C28 C29 -178.0(5)
C34 N4 C38 C37 -1.4(7)
C34 N4 C38 C39 179.6(4)
C34 C35 C36 C37 -1.3(8)
C34 C35 C36 C45 180.0(5)
C35 C36 C37 C38 1.3(8)
C35 C36 C45 C46 -26.0(10)
C35 C36 C45 C47 96.0(8)
C35 C36 C45 C48 -144.0(7)
C36 C37 C38 N4 0.0(8)
C36 C37 C38 C39 178.9(5)
C37 C36 C45 C46 155.3(7)
C37 C36 C45 C47 -82.7(9)
C37 C36 C45 C48 37.4(9)
C37 C38 C39 C40 -0.9(9)
C37 C38 C39 C44 -179.0(5)
C38 N4 C34 C35 1.4(8)
C38 C39 C40 C41 -179.3(5)
C38 C39 C44 Ir1 -1.9(6)
C38 C39 C44 C43 178.5(5)
C39 C40 C41 C42 1.5(9)
C40 C39 C44 Ir1 180.0(4)
C40 C39 C44 C43 0.4(8)
C40 C41 C42 C43 -0.9(9)
C41 C42 C43 C44 0.0(9)
C42 C43 C44 Ir1 -179.3(4)
C42 C43 C44 C39 0.2(8)
C44 C39 C40 C41 -1.3(9)
C45 C36 C37 C38 -179.9(5)
